data_2019252
loop_
_publ_author_name
'Kim, Young-Inn'
'Lee, Jin Young'
'Song, Young-Kwang'
'Kang, Sung Kwon'

_publ_section_title
;
 Different Zn^II^ cation coordination geometries in
 di-\m-acetato-bis{2-chloro-6-[(pyridine-2-ylmethylimino)methyl]phenol}dizinc(II)
 chloroform monosolvate
;
_journal_coeditor_code OV3038
_journal_issue 11
_journal_name_full 'Acta Crystallographica Section C'
_journal_page_first 1348
_journal_page_last 1350
_journal_paper_doi 10.1107/S0108270113027212
_journal_volume 69
_journal_year 2013
_chemical_formula_iupac '[Zn2 (C13 H10 Cl N2 O)2 (C2 H3 O2)2] , C H Cl3'
_chemical_formula_moiety 'C30 H26 Cl2 N4 O6 Zn2, C H Cl3'
_chemical_formula_sum 'C31 H27 Cl5 N4 O6 Zn2'
_chemical_formula_weight 859.55
_chemical_name_systematic
Di-\m-acetato-\k^2^<i>O</i>:<i>O</i>;\k^2^<i>O</i>:<i>O</i>'-bis[(6-chloro-2-{(<i>E</i>)-[(pyridin-2-yl)methylimino]methyl}phenolato-\k^3^<i>N</i>,<i>N</i>',<i>O</i>)dizinc(II)]
_space_group_IT_number 2
_symmetry_cell_setting triclinic
_symmetry_space_group_name_Hall '-P 1'
_symmetry_space_group_name_H-M 'P -1'
_atom_sites_solution_hydrogens geom
_audit_creation_method 'WinGX routine CIF_UPDATE'
_cell_angle_alpha 88.3440(10)
_cell_angle_beta 88.1790(10)
_cell_angle_gamma 67.092(5)
_cell_formula_units_Z 2
_cell_length_a 9.3167(3)
_cell_length_b 10.1345(3)
_cell_length_c 19.4988(6)
_cell_measurement_reflns_used 7509
_cell_measurement_temperature 173(2)
_cell_measurement_theta_max 27.83
_cell_measurement_theta_min 2.37
_cell_volume 1694.75(11)
_computing_cell_refinement 'SAINT (Bruker, 2002)'
_computing_data_collection 'SMART (Bruker, 2002)'
_computing_data_reduction 'SAINT (Bruker, 2002)'
_computing_molecular_graphics 'ORTEP-3 for Windows (Farrugia, 2012)'
_computing_publication_material 'WinGX (Farrugia, 2012)'
_computing_structure_refinement 'SHELXL2013 (Sheldrick, 2008)'
_computing_structure_solution 'SHELXS2013 (Sheldrick, 2008)'
_diffrn_ambient_temperature 173(2)
_diffrn_measured_fraction_theta_full 1
_diffrn_measured_fraction_theta_max 0.998
_diffrn_measurement_device_type 'Bruker SMART CCD area-detector'
_diffrn_measurement_method '\f and \w scans'
_diffrn_radiation_type MoK\a
_diffrn_radiation_wavelength 0.71073
_diffrn_reflns_av_R_equivalents 0.0416
_diffrn_reflns_limit_h_max 12
_diffrn_reflns_limit_h_min -12
_diffrn_reflns_limit_k_max 13
_diffrn_reflns_limit_k_min -13
_diffrn_reflns_limit_l_max 25
_diffrn_reflns_limit_l_min -25
_diffrn_reflns_number 33219
_diffrn_reflns_theta_full 25.242
_diffrn_reflns_theta_max 28.316
_diffrn_reflns_theta_min 2.09
_exptl_absorpt_coefficient_mu 1.859
_exptl_absorpt_correction_T_max 0.858
_exptl_absorpt_correction_T_min 0.81
_exptl_absorpt_correction_type multi-scan
_exptl_absorpt_process_details '(SADABS; Bruker, 2002)'
_exptl_crystal_colour yellow
_exptl_crystal_density_diffrn 1.684
_exptl_crystal_description block
_exptl_crystal_F_000 868
_exptl_crystal_size_max 0.11
_exptl_crystal_size_mid 0.09
_exptl_crystal_size_min 0.08
_refine_diff_density_max 0.566
_refine_diff_density_min -0.522
_refine_ls_extinction_method none
_refine_ls_goodness_of_fit_ref 1.021
_refine_ls_hydrogen_treatment constr
_refine_ls_matrix_type full
_refine_ls_number_parameters 435
_refine_ls_number_reflns 8444
_refine_ls_number_restraints 0
_refine_ls_restrained_S_all 1.021
_refine_ls_R_factor_all 0.0508
_refine_ls_R_factor_gt 0.0325
_refine_ls_shift/su_max 0.002
_refine_ls_shift/su_mean 0
_refine_ls_structure_factor_coef Fsqd
_refine_ls_weighting_details 'w = 1/[\s^2^(Fo^2^)+(0.0285P)^2^+0.6869P] where P=(Fo^2^+2Fc^2^)/3'
_refine_ls_weighting_scheme calc
_refine_ls_wR_factor_ref 0.0748
_reflns_number_gt 6461
_reflns_number_total 8444
_reflns_threshold_expression I>2\s(I)
_cod_data_source_file ov3038.cif
_cod_data_source_block I
_cod_database_code 2019252

loop_
_space_group_symop_operation_xyz
'x, y, z'
'-x, -y, -z'

loop_
_atom_site_type_symbol
_atom_site_label
_atom_site_fract_x
_atom_site_fract_y
_atom_site_fract_z
_atom_site_U_iso_or_equiv
_atom_site_adp_type
_atom_site_calc_flag
_atom_site_occupancy
Zn Zn1 0.12351(3) -0.00600(3) 0.73243(2) 0.02239(7) Uani d 1
N N1 0.0622(2) 0.20735(19) 0.68922(9) 0.0228(4) Uani d 1
C C2 -0.0514(3) 0.2715(2) 0.64376(11) 0.0276(5) Uani d 1
H H2 -0.1136 0.2238 0.6311 0.033 Uiso calc 1
C C3 -0.0787(3) 0.4043(2) 0.61552(12) 0.0294(5) Uani d 1
H H3 -0.1573 0.445 0.5839 0.035 Uiso calc 1
C C4 0.0122(3) 0.4775(3) 0.63459(12) 0.0291(5) Uani d 1
H H4 -0.0046 0.568 0.6163 0.035 Uiso calc 1
C C5 0.1278(3) 0.4127(2) 0.68135(11) 0.0278(5) Uani d 1
H H5 0.1903 0.4591 0.6952 0.033 Uiso calc 1
C C6 0.1500(2) 0.2778(2) 0.70744(11) 0.0231(4) Uani d 1
C C7 0.2759(3) 0.2038(2) 0.75827(12) 0.0296(5) Uani d 1
H H7A 0.3757 0.196 0.7385 0.036 Uiso calc 1
H H7B 0.2563 0.2611 0.7991 0.036 Uiso calc 1
N N8 0.2829(2) 0.06100(19) 0.77723(9) 0.0247(4) Uani d 1
C C9 0.3633(2) 0.0006(2) 0.83020(11) 0.0268(5) Uani d 1
H H9 0.4077 0.0539 0.8532 0.032 Uiso calc 1
C C10 0.3919(2) -0.1401(2) 0.85753(11) 0.0252(5) Uani d 1
C C11 0.3293(2) -0.2333(2) 0.82810(11) 0.0243(5) Uani d 1
C C12 0.3836(2) -0.3736(2) 0.85734(12) 0.0278(5) Uani d 1
C C13 0.4820(3) -0.4175(3) 0.91201(12) 0.0320(5) Uani d 1
H H13 0.5128 -0.5107 0.9292 0.038 Uiso calc 1
C C14 0.5353(3) -0.3216(3) 0.94154(13) 0.0370(6) Uani d 1
H H14 0.5993 -0.3491 0.9794 0.044 Uiso calc 1
C C15 0.4918(3) -0.1870(3) 0.91384(12) 0.0339(6) Uani d 1
H H15 0.5294 -0.1238 0.9327 0.041 Uiso calc 1
O O16 0.23312(17) -0.19773(16) 0.77802(8) 0.0306(4) Uani d 1
Cl Cl17 0.32355(8) -0.49756(6) 0.82101(4) 0.04292(17) Uani d 1
O O18 0.14669(18) -0.08622(17) 0.63698(8) 0.0307(4) Uani d 1
C C19 0.0722(3) -0.1353(2) 0.60040(11) 0.0252(5) Uani d 1
O O20 -0.05985(18) -0.13743(18) 0.61439(8) 0.0314(4) Uani d 1
C C21 0.1470(3) -0.1967(3) 0.53258(13) 0.0438(7) Uani d 1
H H21A 0.0886 -0.2451 0.5125 0.066 Uiso calc 1
H H21B 0.2519 -0.2634 0.5397 0.066 Uiso calc 1
H H21C 0.148 -0.1206 0.5023 0.066 Uiso calc 1
O O22 -0.10557(16) 0.02143(15) 0.75060(7) 0.0217(3) Uani d 1
C C23 -0.1521(2) 0.1061(2) 0.80257(11) 0.0238(5) Uani d 1
O O24 -0.06025(19) 0.14191(18) 0.83339(8) 0.0337(4) Uani d 1
C C25 -0.3211(3) 0.1581(3) 0.82280(14) 0.0437(7) Uani d 1
H H25A -0.3502 0.0776 0.8301 0.066 Uiso calc 1
H H25B -0.3825 0.2188 0.7869 0.066 Uiso calc 1
H H25C -0.3391 0.2112 0.8644 0.066 Uiso calc 1
Zn Zn2 -0.22632(3) -0.05543(3) 0.68600(2) 0.02211(7) Uani d 1
N N26 -0.1962(2) -0.23525(19) 0.75259(9) 0.0254(4) Uani d 1
C C27 -0.0938(3) -0.2822(2) 0.80403(12) 0.0316(5) Uani d 1
H H27 -0.0342 -0.2302 0.8141 0.038 Uiso calc 1
C C28 -0.0745(3) -0.4034(3) 0.84194(13) 0.0357(6) Uani d 1
H H28 -0.0045 -0.4317 0.8777 0.043 Uiso calc 1
C C29 -0.1598(3) -0.4839(3) 0.82664(13) 0.0354(6) Uani d 1
H H29 -0.1469 -0.5675 0.8513 0.043 Uiso calc 1
C C30 -0.2644(3) -0.4370(2) 0.77396(12) 0.0310(5) Uani d 1
H H30 -0.323 -0.489 0.7624 0.037 Uiso calc 1
C C31 -0.2809(2) -0.3120(2) 0.73864(11) 0.0245(5) Uani d 1
C C32 -0.3930(3) -0.2580(2) 0.68012(12) 0.0286(5) Uani d 1
H H32A -0.358 -0.325 0.6427 0.034 Uiso calc 1
H H32B -0.4954 -0.2521 0.6954 0.034 Uiso calc 1
N N33 -0.4032(2) -0.11798(19) 0.65592(9) 0.0241(4) Uani d 1
C C34 -0.5139(2) -0.0489(2) 0.61506(11) 0.0260(5) Uani d 1
H H34 -0.5781 -0.0943 0.6021 0.031 Uiso calc 1
C C35 -0.5471(2) 0.0929(2) 0.58758(11) 0.0236(5) Uani d 1
C C36 -0.6663(3) 0.1453(3) 0.53886(12) 0.0300(5) Uani d 1
H H36 -0.715 0.0861 0.5253 0.036 Uiso calc 1
C C37 -0.7121(3) 0.2803(3) 0.51113(12) 0.0342(6) Uani d 1
H H37 -0.7867 0.3108 0.4773 0.041 Uiso calc 1
C C38 -0.6452(3) 0.3714(3) 0.53440(12) 0.0327(5) Uani d 1
H H38 -0.6774 0.4647 0.5171 0.039 Uiso calc 1
C C39 -0.5315(3) 0.3236(2) 0.58299(12) 0.0274(5) Uani d 1
C C40 -0.4715(2) 0.1818(2) 0.61046(11) 0.0242(5) Uani d 1
O O41 -0.35985(17) 0.14223(16) 0.65452(8) 0.0297(4) Uani d 1
Cl Cl42 -0.46209(7) 0.44486(7) 0.61578(4) 0.04275(16) Uani d 1
C C43 0.0534(3) 0.1866(3) 0.97360(12) 0.0351(6) Uani d 1
H H43 0.0363 0.1409 0.9328 0.042 Uiso calc 1
Cl Cl44 0.15883(9) 0.29191(8) 0.94888(4) 0.05178(19) Uani d 1
Cl Cl45 -0.12729(9) 0.29218(10) 1.00975(5) 0.0640(2) Uani d 1
Cl Cl46 0.16266(10) 0.05223(9) 1.03176(4) 0.0635(2) Uani d 1

loop_
_atom_site_aniso_label
_atom_site_aniso_U_11
_atom_site_aniso_U_22
_atom_site_aniso_U_33
_atom_site_aniso_U_12
_atom_site_aniso_U_13
_atom_site_aniso_U_23
Zn1 0.01941(12) 0.02432(14) 0.02604(14) -0.01093(10) -0.00397(10) -0.00252(10)
N1 0.0234(9) 0.0252(10) 0.0224(9) -0.0121(8) -0.0013(7) -0.0031(8)
C2 0.0265(11) 0.0301(12) 0.0298(12) -0.0146(10) -0.0048(9) -0.0013(10)
C3 0.0286(12) 0.0303(12) 0.0291(12) -0.0110(10) -0.0054(10) 0.0005(10)
C4 0.0338(12) 0.0283(12) 0.0277(12) -0.0148(10) 0.0011(10) 0.0013(10)
C5 0.0316(12) 0.0305(12) 0.0284(12) -0.0196(10) -0.0012(10) -0.0026(10)
C6 0.0233(10) 0.0293(12) 0.0207(11) -0.0146(9) 0.0028(8) -0.0044(9)
C7 0.0350(12) 0.0343(13) 0.0292(12) -0.0238(11) -0.0074(10) 0.0036(10)
N8 0.0233(9) 0.0264(10) 0.0278(10) -0.0132(8) -0.0031(8) -0.0018(8)
C9 0.0235(11) 0.0316(12) 0.0295(12) -0.0149(9) -0.0009(9) -0.0054(10)
C10 0.0212(10) 0.0300(12) 0.0266(12) -0.0120(9) -0.0018(9) -0.0029(9)
C11 0.0183(10) 0.0263(11) 0.0281(12) -0.0082(9) -0.0006(8) -0.0046(9)
C12 0.0220(11) 0.0275(12) 0.0355(13) -0.0111(9) -0.0011(9) -0.0037(10)
C13 0.0300(12) 0.0306(13) 0.0347(13) -0.0112(10) -0.0032(10) 0.0043(11)
C14 0.0379(14) 0.0424(15) 0.0327(14) -0.0173(12) -0.0132(11) 0.0051(12)
C15 0.0353(13) 0.0393(14) 0.0327(13) -0.0199(11) -0.0088(11) -0.0015(11)
O16 0.0279(8) 0.0249(8) 0.0400(9) -0.0102(7) -0.0143(7) -0.0006(7)
Cl17 0.0443(4) 0.0253(3) 0.0606(4) -0.0137(3) -0.0202(3) -0.0006(3)
O18 0.0299(8) 0.0374(9) 0.0300(9) -0.0183(7) 0.0015(7) -0.0103(7)
C19 0.0295(11) 0.0222(11) 0.0253(11) -0.0114(9) -0.0024(9) -0.0008(9)
O20 0.0278(8) 0.0404(10) 0.0325(9) -0.0199(7) 0.0041(7) -0.0110(8)
C21 0.0444(15) 0.0579(18) 0.0369(15) -0.0279(14) 0.0101(12) -0.0208(13)
O22 0.0212(7) 0.0220(8) 0.0245(8) -0.0109(6) -0.0012(6) -0.0030(6)
C23 0.0248(11) 0.0227(11) 0.0241(11) -0.0096(9) -0.0033(9) 0.0034(9)
O24 0.0372(9) 0.0456(10) 0.0264(9) -0.0242(8) -0.0029(7) -0.0069(8)
C25 0.0239(12) 0.0594(18) 0.0413(15) -0.0085(12) 0.0036(11) -0.0149(13)
Zn2 0.02110(12) 0.02209(13) 0.02625(14) -0.01157(10) -0.00336(10) -0.00028(10)
N26 0.0278(10) 0.0229(10) 0.0288(10) -0.0135(8) -0.0016(8) 0.0012(8)
C27 0.0344(13) 0.0287(12) 0.0362(13) -0.0171(10) -0.0074(10) 0.0028(10)
C28 0.0412(14) 0.0336(14) 0.0333(13) -0.0156(11) -0.0078(11) 0.0049(11)
C29 0.0449(14) 0.0301(13) 0.0337(14) -0.0180(11) 0.0028(11) 0.0068(11)
C30 0.0377(13) 0.0273(12) 0.0337(13) -0.0193(10) 0.0052(10) -0.0023(10)
C31 0.0275(11) 0.0230(11) 0.0257(12) -0.0129(9) 0.0068(9) -0.0052(9)
C32 0.0319(12) 0.0252(12) 0.0350(13) -0.0179(10) -0.0028(10) 0.0002(10)
N33 0.0243(9) 0.0239(9) 0.0277(10) -0.0132(8) 0.0001(8) -0.0018(8)
C34 0.0216(10) 0.0306(12) 0.0304(12) -0.0147(9) 0.0005(9) -0.0076(10)
C35 0.0197(10) 0.0265(11) 0.0238(11) -0.0078(9) -0.0007(8) -0.0042(9)
C36 0.0272(12) 0.0342(13) 0.0282(12) -0.0110(10) -0.0039(9) -0.0067(10)
C37 0.0322(13) 0.0398(14) 0.0265(12) -0.0090(11) -0.0085(10) 0.0019(11)
C38 0.0315(12) 0.0315(13) 0.0304(13) -0.0075(10) -0.0023(10) 0.0072(10)
C39 0.0249(11) 0.0268(12) 0.0326(13) -0.0122(9) -0.0021(9) 0.0013(10)
C40 0.0194(10) 0.0268(12) 0.0256(11) -0.0083(9) 0.0001(8) -0.0010(9)
O41 0.0290(8) 0.0244(8) 0.0399(9) -0.0142(7) -0.0143(7) 0.0044(7)
Cl42 0.0418(3) 0.0294(3) 0.0634(4) -0.0202(3) -0.0174(3) 0.0092(3)
C43 0.0406(14) 0.0400(14) 0.0286(13) -0.0194(12) -0.0040(11) -0.0022(11)
Cl44 0.0581(4) 0.0574(5) 0.0520(4) -0.0359(4) -0.0089(3) 0.0103(4)
Cl45 0.0475(4) 0.0737(6) 0.0693(5) -0.0212(4) 0.0131(4) -0.0262(4)
Cl46 0.0813(6) 0.0555(5) 0.0603(5) -0.0333(4) -0.0277(4) 0.0220(4)

loop_
_atom_type_symbol
_atom_type_description
_atom_type_scat_dispersion_real
_atom_type_scat_dispersion_imag
_atom_type_scat_source
C C 0.0033 0.0016 'International Tables Vol C Tables 4.2.6.8 and 6.1.1.4'
H H 0 0 'International Tables Vol C Tables 4.2.6.8 and 6.1.1.4'
N N 0.0061 0.0033 'International Tables Vol C Tables 4.2.6.8 and 6.1.1.4'
O O 0.0106 0.006 'International Tables Vol C Tables 4.2.6.8 and 6.1.1.4'
Cl Cl 0.1484 0.1585 'International Tables Vol C Tables 4.2.6.8 and 6.1.1.4'
Zn Zn 0.2839 1.4301 'International Tables Vol C Tables 4.2.6.8 and 6.1.1.4'

loop_
_geom_angle_atom_site_label_1
_geom_angle_atom_site_label_2
_geom_angle_atom_site_label_3
_geom_angle
_geom_angle_publ_flag
O16 Zn1 O18 94.40(7) ?
O16 Zn1 O22 100.33(6) ?
O18 Zn1 O22 97.46(6) y
O16 Zn1 N8 87.81(7) ?
O18 Zn1 N8 124.88(7) y
O22 Zn1 N8 136.30(7) y
O16 Zn1 N1 164.71(6) y
O18 Zn1 N1 90.25(7) ?
O22 Zn1 N1 93.48(6) ?
N8 Zn1 N1 77.61(7) ?
O16 Zn1 Zn2 97.72(4) ?
O18 Zn1 Zn2 69.18(4) ?
O22 Zn1 Zn2 28.62(4) ?
N8 Zn1 Zn2 164.66(5) ?
N1 Zn1 Zn2 97.55(4) ?
C6 N1 C2 118.08(19) ?
C6 N1 Zn1 116.33(14) ?
C2 N1 Zn1 125.52(14) ?
N1 C2 C3 122.5(2) ?
N1 C2 H2 118.7 ?
C3 C2 H2 118.7 ?
C2 C3 C4 119.3(2) ?
C2 C3 H3 120.3 ?
C4 C3 H3 120.3 ?
C5 C4 C3 118.3(2) ?
C5 C4 H4 120.9 ?
C3 C4 H4 120.9 ?
C4 C5 C6 119.4(2) ?
C4 C5 H5 120.3 ?
C6 C5 H5 120.3 ?
N1 C6 C5 122.36(19) ?
N1 C6 C7 117.00(19) ?
C5 C6 C7 120.64(19) ?
N8 C7 C6 111.75(17) ?
N8 C7 H7A 109.3 ?
C6 C7 H7A 109.3 ?
N8 C7 H7B 109.3 ?
C6 C7 H7B 109.3 ?
H7A C7 H7B 107.9 ?
C9 N8 C7 116.57(18) ?
C9 N8 Zn1 124.47(15) ?
C7 N8 Zn1 117.25(13) ?
N8 C9 C10 127.1(2) ?
N8 C9 H9 116.5 ?
C10 C9 H9 116.5 ?
C15 C10 C11 120.4(2) ?
C15 C10 C9 116.9(2) ?
C11 C10 C9 122.65(19) ?
O16 C11 C12 120.92(19) ?
O16 C11 C10 124.4(2) ?
C12 C11 C10 114.63(19) ?
C13 C12 C11 124.0(2) ?
C13 C12 Cl17 118.22(18) ?
C11 C12 Cl17 117.75(16) ?
C12 C13 C14 119.8(2) ?
C12 C13 H13 120.1 ?
C14 C13 H13 120.1 ?
C15 C14 C13 118.8(2) ?
C15 C14 H14 120.6 ?
C13 C14 H14 120.6 ?
C14 C15 C10 122.3(2) ?
C14 C15 H15 118.8 ?
C10 C15 H15 118.8 ?
C11 O16 Zn1 129.72(14) ?
C19 O18 Zn1 136.70(15) ?
O18 C19 O20 126.4(2) ?
O18 C19 C21 116.7(2) ?
O20 C19 C21 116.9(2) ?
C19 O20 Zn2 136.59(15) ?
C19 C21 H21A 109.5 ?
C19 C21 H21B 109.5 ?
H21A C21 H21B 109.5 ?
C19 C21 H21C 109.5 ?
H21A C21 H21C 109.5 ?
H21B C21 H21C 109.5 ?
C23 O22 Zn1 105.30(12) ?
C23 O22 Zn2 131.33(13) ?
Zn1 O22 Zn2 122.88(7) ?
O24 C23 O22 120.9(2) ?
O24 C23 C25 121.9(2) ?
O22 C23 C25 117.23(19) ?
C23 C25 H25A 109.5 ?
C23 C25 H25B 109.5 ?
H25A C25 H25B 109.5 ?
C23 C25 H25C 109.5 ?
H25A C25 H25C 109.5 ?
H25B C25 H25C 109.5 ?
O20 Zn2 O41 107.08(7) y
O20 Zn2 O22 98.42(6) y
O41 Zn2 O22 91.73(6) ?
O20 Zn2 N33 103.57(7) y
O41 Zn2 N33 87.31(6) ?
O22 Zn2 N33 157.27(7) y
O20 Zn2 N26 103.02(7) y
O41 Zn2 N26 148.73(7) y
O22 Zn2 N26 92.09(6) ?
N33 Zn2 N26 77.51(7) ?
O20 Zn2 Zn1 69.95(4) ?
O41 Zn2 Zn1 100.86(4) ?
O22 Zn2 Zn1 28.50(4) ?
N33 Zn2 Zn1 170.70(5) ?
N26 Zn2 Zn1 97.16(5) ?
C31 N26 C27 117.97(19) ?
C31 N26 Zn2 116.18(14) ?
C27 N26 Zn2 125.72(15) ?
N26 C27 C28 122.4(2) ?
N26 C27 H27 118.8 ?
C28 C27 H27 118.8 ?
C27 C28 C29 119.5(2) ?
C27 C28 H28 120.2 ?
C29 C28 H28 120.3 ?
C30 C29 C28 118.5(2) ?
C30 C29 H29 120.8 ?
C28 C29 H29 120.8 ?
C29 C30 C31 119.2(2) ?
C29 C30 H30 120.4 ?
C31 C30 H30 120.4 ?
N26 C31 C30 122.4(2) ?
N26 C31 C32 116.80(19) ?
C30 C31 C32 120.7(2) ?
N33 C32 C31 110.88(17) ?
N33 C32 H32A 109.5 ?
C31 C32 H32A 109.5 ?
N33 C32 H32B 109.5 ?
C31 C32 H32B 109.5 ?
H32A C32 H32B 108.1 ?
C34 N33 C32 117.12(18) ?
C34 N33 Zn2 126.44(15) ?
C32 N33 Zn2 116.29(13) ?
N33 C34 C35 125.6(2) ?
N33 C34 H34 117.2 ?
C35 C34 H34 117.2 ?
C36 C35 C40 120.5(2) ?
C36 C35 C34 116.7(2) ?
C40 C35 C34 122.71(18) ?
C37 C36 C35 122.0(2) ?
C37 C36 H36 119 ?
C35 C36 H36 119 ?
C36 C37 C38 118.9(2) ?
C36 C37 H37 120.6 ?
C38 C37 H37 120.6 ?
C39 C38 C37 120.0(2) ?
C39 C38 H38 120 ?
C37 C38 H38 120 ?
C38 C39 C40 123.8(2) ?
C38 C39 Cl42 118.59(18) ?
C40 C39 Cl42 117.53(16) ?
O41 C40 C39 120.6(2) ?
O41 C40 C35 124.8(2) ?
C39 C40 C35 114.61(18) ?
C40 O41 Zn2 128.56(14) ?
Cl45 C43 Cl46 110.76(14) ?
Cl45 C43 Cl44 110.76(14) ?
Cl46 C43 Cl44 109.39(13) ?
Cl45 C43 H43 108.6 ?
Cl46 C43 H43 108.6 ?
Cl44 C43 H43 108.6 ?

loop_
_geom_bond_atom_site_label_1
_geom_bond_atom_site_label_2
_geom_bond_distance
_geom_bond_publ_flag
Zn1 O16 2.0055(15) y
Zn1 O18 2.0240(15) y
Zn1 O22 2.0624(14) y
Zn1 N8 2.0815(17) y
Zn1 N1 2.1622(18) y
Zn1 Zn2 3.6301(3) ?
N1 C6 1.339(3) ?
N1 C2 1.349(3) ?
C2 C3 1.371(3) ?
C2 H2 0.93 ?
C3 C4 1.390(3) ?
C3 H3 0.93 ?
C4 C5 1.378(3) ?
C4 H4 0.93 ?
C5 C6 1.384(3) ?
C5 H5 0.93 ?
C6 C7 1.506(3) ?
C7 N8 1.460(3) ?
C7 H7A 0.97 ?
C7 H7B 0.97 ?
N8 C9 1.288(3) ?
C9 C10 1.434(3) ?
C9 H9 0.93 ?
C10 C15 1.410(3) ?
C10 C11 1.429(3) ?
C11 O16 1.292(2) ?
C11 C12 1.419(3) ?
C12 C13 1.375(3) ?
C12 Cl17 1.737(2) ?
C13 C14 1.396(3) ?
C13 H13 0.93 ?
C14 C15 1.364(3) ?
C14 H14 0.93 ?
C15 H15 0.93 ?
O18 C19 1.249(2) ?
C19 O20 1.259(3) ?
C19 C21 1.508(3) ?
O20 Zn2 1.9929(16) y
C21 H21A 0.96 ?
C21 H21B 0.96 ?
C21 H21C 0.96 ?
O22 C23 1.297(3) ?
O22 Zn2 2.0707(14) y
C23 O24 1.230(2) ?
C23 C25 1.497(3) ?
C25 H25A 0.96 ?
C25 H25B 0.96 ?
C25 H25C 0.96 ?
Zn2 O41 1.9936(15) y
Zn2 N33 2.0877(17) y
Zn2 N26 2.1388(18) y
N26 C31 1.343(3) ?
N26 C27 1.350(3) ?
C27 C28 1.368(3) ?
C27 H27 0.93 ?
C28 C29 1.385(3) ?
C28 H28 0.93 ?
C29 C30 1.380(3) ?
C29 H29 0.93 ?
C30 C31 1.381(3) ?
C30 H30 0.93 ?
C31 C32 1.512(3) ?
C32 N33 1.451(3) ?
C32 H32A 0.97 ?
C32 H32B 0.97 ?
N33 C34 1.283(3) ?
C34 C35 1.437(3) ?
C34 H34 0.93 ?
C35 C36 1.413(3) ?
C35 C40 1.430(3) ?
C36 C37 1.365(3) ?
C36 H36 0.93 ?
C37 C38 1.392(3) ?
C37 H37 0.93 ?
C38 C39 1.375(3) ?
C38 H38 0.93 ?
C39 C40 1.419(3) ?
C39 Cl42 1.740(2) ?
C40 O41 1.301(2) ?
C43 Cl45 1.744(3) ?
C43 Cl46 1.755(2) ?
C43 Cl44 1.758(3) ?
C43 H43 0.98 ?
